data_2236783
loop_
_publ_author_name
'Islor, Arun M.'
'Garudachari, B.'
'Gerber, Thomas'
'Hosten, Eric'
'Betz, Richard'

_publ_section_title
;
 Ethyl
 (<i>Z</i>)-3-(4-methylanilino)-2-[(4-methylphenyl)carbamoyl]prop-2-enoate
;
_journal_coeditor_code ZQ2185
_journal_issue 11
_journal_name_full 'Acta Crystallographica Section E'
_journal_page_first o3218
_journal_paper_doi 10.1107/S1600536812043723
_journal_volume 68
_journal_year 2012
_chemical_formula_iupac 'C20 H22 N2 O3'
_chemical_formula_moiety 'C20 H22 N2 O3'
_chemical_formula_sum 'C20 H22 N2 O3'
_chemical_formula_weight 338.40
_chemical_melting_point_gt 438
_chemical_melting_point_lt 440
_chemical_name_systematic
;
Ethyl (<i>Z</i>)-3-(4-methylanilino)-2-[(4-methylphenyl)carbamoyl]prop-2-enoate
;
_space_group_IT_number 15
_symmetry_cell_setting monoclinic
_symmetry_space_group_name_Hall '-C 2yc'
_symmetry_space_group_name_H-M 'C 1 2/c 1'
_atom_sites_solution_hydrogens geom
_atom_sites_solution_primary direct
_atom_sites_solution_secondary difmap
_audit_creation_method SHELXL-97
_cell_angle_alpha 90.00
_cell_angle_beta 91.4700(10)
_cell_angle_gamma 90.00
_cell_formula_units_Z 8
_cell_length_a 18.8170(4)
_cell_length_b 11.9752(3)
_cell_length_c 15.6043(4)
_cell_measurement_reflns_used 7492
_cell_measurement_temperature 200(2)
_cell_measurement_theta_max 28.25
_cell_measurement_theta_min 2.39
_cell_volume 3515.07(15)
_computing_cell_refinement 'SAINT (Bruker, 2010)'
_computing_data_collection 'APEX2 (Bruker, 2010)'
_computing_data_reduction 'SAINT (Bruker, 2010)'
_computing_molecular_graphics 'ORTEP-3 (Farrugia, 1997) and <i>Mercury</i> (Macrae <i>et al.</i>, 2008)'
_computing_publication_material 'SHELXL97 (Sheldrick, 2008) and PLATON (Spek, 2009)'
_computing_structure_refinement 'SHELXL97 (Sheldrick, 2008)'
_computing_structure_solution 'SHELXS97 (Sheldrick, 2008)'
_diffrn_ambient_temperature 200(2)
_diffrn_measured_fraction_theta_full 0.997
_diffrn_measured_fraction_theta_max 0.997
_diffrn_measurement_device_type 'Bruker APEXII CCD'
_diffrn_measurement_method '\f and \w scans'
_diffrn_radiation_monochromator graphite
_diffrn_radiation_source 'fine-focus sealed tube'
_diffrn_radiation_type MoK\a
_diffrn_radiation_wavelength 0.71073
_diffrn_reflns_av_R_equivalents 0.0215
_diffrn_reflns_av_sigmaI/netI 0.0228
_diffrn_reflns_limit_h_max 25
_diffrn_reflns_limit_h_min -18
_diffrn_reflns_limit_k_max 11
_diffrn_reflns_limit_k_min -15
_diffrn_reflns_limit_l_max 20
_diffrn_reflns_limit_l_min -20
_diffrn_reflns_number 16569
_diffrn_reflns_theta_full 28.30
_diffrn_reflns_theta_max 28.30
_diffrn_reflns_theta_min 2.02
_exptl_absorpt_coefficient_mu 0.087
_exptl_absorpt_correction_T_max 0.984
_exptl_absorpt_correction_T_min 0.965
_exptl_absorpt_correction_type multi-scan
_exptl_absorpt_process_details
;
(SADABS; Bruker, 2008)
;
_exptl_crystal_colour white
_exptl_crystal_density_diffrn 1.279
_exptl_crystal_density_method 'not measured'
_exptl_crystal_description cubic
_exptl_crystal_F_000 1440
_exptl_crystal_size_max 0.42
_exptl_crystal_size_mid 0.26
_exptl_crystal_size_min 0.19
_refine_diff_density_max 0.564
_refine_diff_density_min -0.219
_refine_ls_extinction_method none
_refine_ls_goodness_of_fit_ref 1.052
_refine_ls_hydrogen_treatment mixed
_refine_ls_matrix_type full
_refine_ls_number_parameters 237
_refine_ls_number_reflns 4353
_refine_ls_number_restraints 0
_refine_ls_restrained_S_all 1.052
_refine_ls_R_factor_all 0.0677
_refine_ls_R_factor_gt 0.0511
_refine_ls_shift/su_max 0.000
_refine_ls_shift/su_mean 0.000
_refine_ls_structure_factor_coef Fsqd
_refine_ls_weighting_details 'w=1/[\s^2^(Fo^2^)+(0.0721P)^2^+2.7716P] where P=(Fo^2^+2Fc^2^)/3'
_refine_ls_weighting_scheme calc
_refine_ls_wR_factor_gt 0.1349
_refine_ls_wR_factor_ref 0.1469
_reflns_number_gt 3411
_reflns_number_total 4353
_reflns_threshold_expression I>2sigma(I)
_cod_data_source_file zq2185.cif
_cod_data_source_block I
_cod_original_sg_symbol_H-M 'C 2/c'
_cod_database_code 2236783
_cod_database_fobs_code 2236783

loop_
_symmetry_equiv_pos_as_xyz
'x, y, z'
'-x, y, -z+1/2'
'x+1/2, y+1/2, z'
'-x+1/2, y+1/2, -z+1/2'
'-x, -y, -z'
'x, -y, z-1/2'
'-x+1/2, -y+1/2, -z'
'x+1/2, -y+1/2, z-1/2'

loop_
_atom_site_type_symbol
_atom_site_label
_atom_site_fract_x
_atom_site_fract_y
_atom_site_fract_z
_atom_site_U_iso_or_equiv
_atom_site_adp_type
_atom_site_calc_flag
_atom_site_refinement_flags
_atom_site_occupancy
_atom_site_symmetry_multiplicity
O O1 0.10013(6) 0.36356(9) 0.05742(8) 0.0390(3) Uani d . 1 1
O O2 0.06034(7) 0.70809(10) 0.07895(9) 0.0432(3) Uani d . 1 1
O O3 -0.03953(6) 0.66632(10) 0.14650(8) 0.0396(3) Uani d . 1 1
N N1 -0.02327(7) 0.33906(11) 0.13174(9) 0.0328(3) Uani d . 1 1
N N2 0.14011(7) 0.53822(11) 0.02606(9) 0.0311(3) Uani d . 1 1
C C1 -0.25933(9) 0.06696(16) 0.22528(12) 0.0427(4) Uani d . 1 1
H H1A -0.3026 0.0976 0.1980 0.064 Uiso calc R 1 1
H H1B -0.2645 0.0658 0.2876 0.064 Uiso calc R 1 1
H H1C -0.2516 -0.0092 0.2046 0.064 Uiso calc R 1 1
C C2 -0.02178(8) 0.44917(13) 0.13478(10) 0.0312(3) Uani d . 1 1
H H2A -0.0606 0.4854 0.1608 0.037 Uiso calc R 1 1
C C3 0.03155(8) 0.51666(13) 0.10328(9) 0.0297(3) Uani d . 1 1
C C4 0.09288(8) 0.46684(13) 0.06104(9) 0.0302(3) Uani d . 1 1
C C5 0.02073(8) 0.63730(14) 0.10765(10) 0.0326(3) Uani d . 1 1
C C6 -0.05772(10) 0.78362(15) 0.14399(13) 0.0469(4) Uani d . 1 1
H H6A -0.0622 0.8099 0.0839 0.056 Uiso calc R 1 1
H H6B -0.0205 0.8283 0.1741 0.056 Uiso calc R 1 1
C C7 -0.12693(12) 0.79542(19) 0.18756(17) 0.0635(6) Uani d . 1 1
H H7A -0.1402 0.8745 0.1898 0.095 Uiso calc R 1 1
H H7B -0.1224 0.7658 0.2460 0.095 Uiso calc R 1 1
H H7C -0.1637 0.7537 0.1556 0.095 Uiso calc R 1 1
C C8 0.41549(10) 0.47429(18) -0.11452(14) 0.0508(5) Uani d . 1 1
H H8A 0.4139 0.4875 -0.1765 0.076 Uiso calc R 1 1
H H8B 0.4322 0.3981 -0.1029 0.076 Uiso calc R 1 1
H H8C 0.4481 0.5278 -0.0868 0.076 Uiso calc R 1 1
C C11 -0.08114(8) 0.27242(13) 0.15835(10) 0.0309(3) Uani d . 1 1
C C12 -0.09618(8) 0.17563(14) 0.11323(10) 0.0341(3) Uani d . 1 1
H H12 -0.0674 0.1541 0.0669 0.041 Uiso calc R 1 1
C C13 -0.15332(9) 0.11012(13) 0.13590(10) 0.0334(3) Uani d . 1 1
H H13 -0.1632 0.0436 0.1046 0.040 Uiso calc R 1 1
C C14 -0.19666(8) 0.13884(13) 0.20320(10) 0.0318(3) Uani d . 1 1
C C15 -0.18046(9) 0.23622(14) 0.24851(10) 0.0345(3) Uani d . 1 1
H H15 -0.2091 0.2575 0.2951 0.041 Uiso calc R 1 1
C C16 -0.12299(9) 0.30289(13) 0.22665(10) 0.0339(3) Uani d . 1 1
H H16 -0.1125 0.3689 0.2583 0.041 Uiso calc R 1 1
C C21 0.20602(8) 0.51483(13) -0.01130(10) 0.0291(3) Uani d . 1 1
C C22 0.24017(9) 0.41154(13) -0.00733(11) 0.0348(4) Uani d . 1 1
H H22 0.2177 0.3494 0.0184 0.042 Uiso calc R 1 1
C C23 0.30724(9) 0.40025(13) -0.04125(11) 0.0371(4) Uani d . 1 1
H H23 0.3301 0.3296 -0.0382 0.044 Uiso calc R 1 1
C C24 0.34214(8) 0.48883(14) -0.07960(11) 0.0355(4) Uani d . 1 1
C C25 0.30692(9) 0.59088(14) -0.08402(10) 0.0350(4) Uani d . 1 1
H H25 0.3293 0.6528 -0.1102 0.042 Uiso calc R 1 1
C C26 0.23978(8) 0.60390(13) -0.05100(10) 0.0315(3) Uani d . 1 1
H H26 0.2165 0.6741 -0.0554 0.038 Uiso calc R 1 1
H H1 0.0165(11) 0.3084(18) 0.1007(13) 0.051(6) Uiso d . 1 1
H H2 0.1286(11) 0.6090(19) 0.0307(13) 0.046(6) Uiso d . 1 1

loop_
_atom_site_aniso_label
_atom_site_aniso_U_11
_atom_site_aniso_U_22
_atom_site_aniso_U_33
_atom_site_aniso_U_12
_atom_site_aniso_U_13
_atom_site_aniso_U_23
O1 0.0374(6) 0.0282(6) 0.0518(7) -0.0027(5) 0.0111(5) 0.0020(5)
O2 0.0395(6) 0.0313(6) 0.0595(8) -0.0067(5) 0.0168(6) 0.0000(5)
O3 0.0365(6) 0.0332(6) 0.0498(7) -0.0006(5) 0.0139(5) 0.0026(5)
N1 0.0278(6) 0.0320(7) 0.0389(7) -0.0026(5) 0.0048(5) 0.0011(5)
N2 0.0281(6) 0.0269(7) 0.0384(7) -0.0020(5) 0.0039(5) 0.0021(5)
C1 0.0386(9) 0.0414(10) 0.0482(10) -0.0135(7) 0.0049(7) 0.0033(8)
C2 0.0305(7) 0.0325(8) 0.0304(7) -0.0024(6) -0.0008(6) 0.0011(6)
C3 0.0286(7) 0.0308(8) 0.0297(7) -0.0047(6) -0.0001(6) 0.0017(6)
C4 0.0293(7) 0.0311(8) 0.0300(7) -0.0058(6) -0.0017(6) 0.0026(6)
C5 0.0309(7) 0.0343(8) 0.0329(8) -0.0039(6) 0.0028(6) 0.0001(6)
C6 0.0472(10) 0.0346(9) 0.0599(12) 0.0025(8) 0.0159(9) 0.0037(8)
C7 0.0595(13) 0.0477(12) 0.0848(16) 0.0138(10) 0.0327(12) 0.0098(11)
C8 0.0335(9) 0.0503(11) 0.0694(13) -0.0037(8) 0.0150(9) -0.0061(9)
C11 0.0273(7) 0.0308(8) 0.0346(8) -0.0032(6) 0.0000(6) 0.0066(6)
C12 0.0322(8) 0.0349(8) 0.0355(8) -0.0002(6) 0.0042(6) 0.0022(6)
C13 0.0355(8) 0.0277(7) 0.0368(8) -0.0023(6) -0.0009(6) 0.0017(6)
C14 0.0285(7) 0.0305(8) 0.0365(8) -0.0034(6) -0.0004(6) 0.0068(6)
C15 0.0337(8) 0.0346(8) 0.0353(8) -0.0024(6) 0.0034(6) 0.0018(6)
C16 0.0355(8) 0.0311(8) 0.0350(8) -0.0059(6) -0.0015(6) -0.0004(6)
C21 0.0270(7) 0.0288(7) 0.0315(7) -0.0043(6) 0.0003(6) 0.0002(6)
C22 0.0328(8) 0.0256(7) 0.0462(9) -0.0055(6) 0.0041(7) 0.0021(6)
C23 0.0343(8) 0.0261(7) 0.0509(10) -0.0009(6) 0.0024(7) -0.0028(7)
C24 0.0291(7) 0.0356(8) 0.0419(9) -0.0043(6) 0.0034(6) -0.0046(7)
C25 0.0335(8) 0.0325(8) 0.0390(8) -0.0080(6) 0.0043(6) 0.0031(6)
C26 0.0314(8) 0.0274(7) 0.0357(8) -0.0021(6) -0.0002(6) 0.0037(6)

loop_
_atom_type_symbol
_atom_type_description
_atom_type_scat_dispersion_real
_atom_type_scat_dispersion_imag
_atom_type_scat_source
C C 0.0033 0.0016 'International Tables Vol C Tables 4.2.6.8 and 6.1.1.4'
H H 0.0000 0.0000 'International Tables Vol C Tables 4.2.6.8 and 6.1.1.4'
N N 0.0061 0.0033 'International Tables Vol C Tables 4.2.6.8 and 6.1.1.4'
O O 0.0106 0.0060 'International Tables Vol C Tables 4.2.6.8 and 6.1.1.4'

loop_
_geom_angle_atom_site_label_1
_geom_angle_atom_site_label_2
_geom_angle_atom_site_label_3
_geom_angle
C5 O3 C6 116.13(13)
C2 N1 C11 124.50(14)
C2 N1 H1 112.3(13)
C11 N1 H1 122.6(13)
C4 N2 C21 129.21(14)
C4 N2 H2 114.2(14)
C21 N2 H2 116.5(13)
C14 C1 H1A 109.5
C14 C1 H1B 109.5
H1A C1 H1B 109.5
C14 C1 H1C 109.5
H1A C1 H1C 109.5
H1B C1 H1C 109.5
N1 C2 C3 125.72(15)
N1 C2 H2A 117.1
C3 C2 H2A 117.1
C2 C3 C5 117.15(14)
C2 C3 C4 120.36(14)
C5 C3 C4 122.29(13)
O1 C4 N2 122.23(14)
O1 C4 C3 120.75(13)
N2 C4 C3 117.02(14)
O2 C5 O3 121.02(15)
O2 C5 C3 125.61(15)
O3 C5 C3 113.37(13)
O3 C6 C7 106.77(15)
O3 C6 H6A 110.4
C7 C6 H6A 110.4
O3 C6 H6B 110.4
C7 C6 H6B 110.4
H6A C6 H6B 108.6
C6 C7 H7A 109.5
C6 C7 H7B 109.5
H7A C7 H7B 109.5
C6 C7 H7C 109.5
H7A C7 H7C 109.5
H7B C7 H7C 109.5
C24 C8 H8A 109.5
C24 C8 H8B 109.5
H8A C8 H8B 109.5
C24 C8 H8C 109.5
H8A C8 H8C 109.5
H8B C8 H8C 109.5
C12 C11 C16 119.89(14)
C12 C11 N1 118.09(14)
C16 C11 N1 122.02(14)
C11 C12 C13 119.70(15)
C11 C12 H12 120.1
C13 C12 H12 120.1
C12 C13 C14 121.85(15)
C12 C13 H13 119.1
C14 C13 H13 119.1
C13 C14 C15 117.76(14)
C13 C14 C1 120.62(15)
C15 C14 C1 121.62(15)
C14 C15 C16 121.08(15)
C14 C15 H15 119.5
C16 C15 H15 119.5
C11 C16 C15 119.72(15)
C11 C16 H16 120.1
C15 C16 H16 120.1
C22 C21 C26 118.90(14)
C22 C21 N2 124.49(14)
C26 C21 N2 116.53(14)
C23 C22 C21 119.48(14)
C23 C22 H22 120.3
C21 C22 H22 120.3
C22 C23 C24 122.27(15)
C22 C23 H23 118.9
C24 C23 H23 118.9
C23 C24 C25 117.49(15)
C23 C24 C8 120.95(16)
C25 C24 C8 121.56(16)
C26 C25 C24 121.22(15)
C26 C25 H25 119.4
C24 C25 H25 119.4
C25 C26 C21 120.62(15)
C25 C26 H26 119.7
C21 C26 H26 119.7

loop_
_geom_bond_atom_site_label_1
_geom_bond_atom_site_label_2
_geom_bond_distance
O1 C4 1.2458(19)
O2 C5 1.2214(19)
O3 C5 1.3451(19)
O3 C6 1.446(2)
N1 C2 1.320(2)
N1 C11 1.4207(19)
N1 H1 0.97(2)
N2 C4 1.3576(19)
N2 C21 1.412(2)
N2 H2 0.88(2)
C1 C14 1.507(2)
C1 H1A 0.9800
C1 H1B 0.9800
C1 H1C 0.9800
C2 C3 1.388(2)
C2 H2A 0.9500
C3 C5 1.461(2)
C3 C4 1.470(2)
C6 C7 1.491(3)
C6 H6A 0.9900
C6 H6B 0.9900
C7 H7A 0.9800
C7 H7B 0.9800
C7 H7C 0.9800
C8 C24 1.507(2)
C8 H8A 0.9800
C8 H8B 0.9800
C8 H8C 0.9800
C11 C12 1.382(2)
C11 C16 1.390(2)
C12 C13 1.384(2)
C12 H12 0.9500
C13 C14 1.389(2)
C13 H13 0.9500
C14 C15 1.393(2)
C15 C16 1.394(2)
C15 H15 0.9500
C16 H16 0.9500
C21 C22 1.395(2)
C21 C26 1.395(2)
C22 C23 1.388(2)
C22 H22 0.9500
C23 C24 1.391(2)
C23 H23 0.9500
C24 C25 1.391(2)
C25 C26 1.385(2)
C25 H25 0.9500
C26 H26 0.9500

loop_
_geom_hbond_atom_site_label_D
_geom_hbond_atom_site_label_H
_geom_hbond_atom_site_label_A
_geom_hbond_site_symmetry_A
_geom_hbond_distance_DH
_geom_hbond_distance_HA
_geom_hbond_distance_DA
_geom_hbond_angle_DHA
C23 H23 O1 7 0.95 2.68 3.620(2) 170.3
C25 H25 O2 7_565 0.95 2.70 3.4685(19) 138.8
N1 H1 O1 . 0.97(2) 1.85(2) 2.6383(17) 135.9(18)
N2 H2 O2 . 0.88(2) 1.92(2) 2.6713(18) 143.0(19)

loop_
_geom_torsion_atom_site_label_1
_geom_torsion_atom_site_label_2
_geom_torsion_atom_site_label_3
_geom_torsion_atom_site_label_4
_geom_torsion
C11 N1 C2 C3 -174.78(14)
N1 C2 C3 C5 175.86(15)
N1 C2 C3 C4 0.9(2)
C21 N2 C4 O1 -6.6(2)
C21 N2 C4 C3 173.92(14)
C2 C3 C4 O1 -4.3(2)
C5 C3 C4 O1 -179.08(14)
C2 C3 C4 N2 175.10(14)
C5 C3 C4 N2 0.4(2)
C6 O3 C5 O2 6.2(2)
C6 O3 C5 C3 -172.92(15)
C2 C3 C5 O2 -175.98(15)
C4 C3 C5 O2 -1.1(3)
C2 C3 C5 O3 3.1(2)
C4 C3 C5 O3 178.03(13)
C5 O3 C6 C7 177.95(16)
C2 N1 C11 C12 144.73(16)
C2 N1 C11 C16 -34.1(2)
C16 C11 C12 C13 0.6(2)
N1 C11 C12 C13 -178.31(14)
C11 C12 C13 C14 0.1(2)
C12 C13 C14 C15 -0.6(2)
C12 C13 C14 C1 178.83(15)
C13 C14 C15 C16 0.4(2)
C1 C14 C15 C16 -179.03(15)
C12 C11 C16 C15 -0.8(2)
N1 C11 C16 C15 178.07(14)
C14 C15 C16 C11 0.3(2)
C4 N2 C21 C22 -10.2(3)
C4 N2 C21 C26 172.94(15)
C26 C21 C22 C23 1.3(2)
N2 C21 C22 C23 -175.49(15)
C21 C22 C23 C24 -0.1(3)
C22 C23 C24 C25 -0.7(3)
C22 C23 C24 C8 178.98(17)
C23 C24 C25 C26 0.4(2)
C8 C24 C25 C26 -179.34(16)
C24 C25 C26 C21 0.8(2)
C22 C21 C26 C25 -1.7(2)
N2 C21 C26 C25 175.37(14)

loop_
_cod_related_entry_id
_cod_related_entry_database
_cod_related_entry_code
1 ChemSpider 30658199
